data_4116389
loop_
_publ_author_name
'F. Albert Cotton'
'Lee M. Daniels'
'Chun Lin'
'Carlos A. Murillo'

_publ_section_title
;
 Square and Triangular Arrays Based on Mo24+ and Rh24+ Units
;
_journal_name_full 'Journal of the American Chemical Society'
_journal_page_first 4538
_journal_page_last 4539
_journal_paper_doi 10.1021/ja9901563
_journal_volume 121
_journal_year 1999
_chemical_formula_moiety '[Mo2(DAniF)2]4[O2CFcCO2]4(2C6H14)'
_chemical_formula_sum 'C180 H180 Fe4 Mo8 N16 O32'
_chemical_formula_weight 4070.32
_chemical_name_systematic
; 
 ? 
;
_space_group_IT_number 2
_symmetry_cell_setting triclinic
_symmetry_space_group_name_Hall '-P 1'
_symmetry_space_group_name_H-M 'P -1'
_atom_sites_solution_hydrogens geom
_atom_sites_solution_primary direct
_atom_sites_solution_secondary difmap
_audit_creation_method SHELXL-97
_cell_angle_alpha 103.84(2)
_cell_angle_beta 104.85(4)
_cell_angle_gamma 105.92(3)
_cell_formula_units_Z 1
_cell_length_a 16.951(3)
_cell_length_b 17.070(10)
_cell_length_c 20.935(8)
_cell_measurement_reflns_used 225
_cell_measurement_temperature 273(2)
_cell_measurement_theta_max 20.8
_cell_measurement_theta_min 9.0
_cell_volume 5309(4)
_computing_cell_refinement MADNES
_computing_data_collection MADNES
_computing_data_reduction PROCOR
_computing_molecular_graphics 'XP (Siemens, 1990)'
_computing_publication_material 'SHELXL-97 (Sheldrick, 1997)'
_computing_structure_refinement 'SHELXL-97 (Sheldrick, 1997)'
_computing_structure_solution 'SHELXS-97 (Sheldrick, 1990)'
_diffrn_ambient_temperature 273(2)
_diffrn_measured_fraction_theta_full 0.926
_diffrn_measured_fraction_theta_max 0.926
_diffrn_measurement_device 'Nonius FAST area detector'
_diffrn_measurement_method 'Ellipsoid-mask fitting'
_diffrn_radiation_monochromator graphite
_diffrn_radiation_source 'fine-focus sealed tube'
_diffrn_radiation_type MoK\a
_diffrn_radiation_wavelength 0.71073
_diffrn_reflns_av_R_equivalents 0.0496
_diffrn_reflns_av_sigmaI/netI 0.0471
_diffrn_reflns_limit_h_max 18
_diffrn_reflns_limit_h_min -18
_diffrn_reflns_limit_k_max 18
_diffrn_reflns_limit_k_min -17
_diffrn_reflns_limit_l_max 22
_diffrn_reflns_limit_l_min -22
_diffrn_reflns_number 24492
_diffrn_reflns_theta_full 22.66
_diffrn_reflns_theta_max 22.66
_diffrn_reflns_theta_min 2.18
_diffrn_standards_number 'none (area detector data)'
_exptl_absorpt_coefficient_mu 0.782
_exptl_absorpt_correction_T_max 0.806
_exptl_absorpt_correction_T_min 0.658
_exptl_absorpt_correction_type multi-scan
_exptl_crystal_colour yellow
_exptl_crystal_density_diffrn 1.273
_exptl_crystal_description block
_exptl_crystal_F_000 2068
_exptl_crystal_size_max 0.30
_exptl_crystal_size_mid 0.30
_exptl_crystal_size_min 0.30
_refine_diff_density_max 1.237
_refine_diff_density_min -0.663
_refine_diff_density_rms 0.140
_refine_ls_extinction_method none
_refine_ls_goodness_of_fit_all 1.077
_refine_ls_hydrogen_treatment mixed
_refine_ls_matrix_type full
_refine_ls_number_parameters 1026
_refine_ls_number_reflns 13143
_refine_ls_number_restraints 18
_refine_ls_restrained_S_all 1.077
_refine_ls_R_factor_all 0.1225
_refine_ls_R_factor_obs 0.0846
_refine_ls_shift/esd_max 0.001
_refine_ls_shift/esd_mean 0.000
_refine_ls_structure_factor_coef Fsqd
_refine_ls_weighting_details 'w=1/[\s^2^(Fo^2^)+(0.1023P)^2^+49.2817P] where P=(Fo^2^+2Fc^2^)/3'
_refine_ls_weighting_scheme calc
_refine_ls_wR_factor_all 0.2508
_refine_ls_wR_factor_obs 0.2056
_reflns_number_observed 9661
_reflns_number_total 13143
_reflns_threshold_expression >2sigma(I)
_cod_data_source_file ja9901563_2.cif
_cod_data_source_block compound_3
_cod_depositor_comments
;
The following automatic conversions were performed:

'_refine_ls_weighting_scheme' value 'calc
w=1/[\s^2^(Fo^2^)+(0.1023P)^2^+49.2817P] where P=(Fo^2^+2Fc^2^)/3'
was changed to 'calc'. New tag '_refine_ls_weighting_details' was
created. The value of the new tag was set to
'w=1/[\s^2^(Fo^2^)+(0.1023P)^2^+49.2817P] where P=(Fo^2^+2Fc^2^)/3'.

Automatic conversion script
Id: cif_fix_values 3143 2015-03-26 13:38:13Z robertas 
;
_cod_database_code 4116389

loop_
_symmetry_equiv_pos_as_xyz
'x, y, z'
'-x, -y, -z'

loop_
_atom_site_label
_atom_site_type_symbol
_atom_site_fract_x
_atom_site_fract_y
_atom_site_fract_z
_atom_site_U_iso_or_equiv
_atom_site_adp_type
_atom_site_occupancy
_atom_site_calc_flag
_atom_site_refinement_flags
_atom_site_disorder_assembly
_atom_site_disorder_group
Mo1 Mo 0.67515(6) 0.05393(6) -0.29959(5) 0.0497(3) Uani 1 d . . .
Mo2 Mo 0.63843(6) 0.16199(6) -0.28712(5) 0.0519(3) Uani 1 d . . .
Mo3 Mo 0.96518(6) 0.26407(6) 0.27390(4) 0.0485(3) Uani 1 d . . .
Mo4 Mo 0.90967(6) 0.35839(6) 0.27428(5) 0.0499(3) Uani 1 d . . .
Fe1 Fe 0.35338(10) -0.08463(12) -0.28024(8) 0.0663(5) Uani 1 d . . .
Fe2 Fe 0.79058(12) 0.18960(13) -0.01258(8) 0.0760(6) Uani 1 d . . .
N1 N 0.6698(5) 0.0425(6) -0.4029(4) 0.050(2) Uani 1 d . . .
N2 N 0.6340(6) 0.1637(6) -0.3895(5) 0.053(2) Uani 1 d . . .
N3 N 0.8099(6) 0.1301(7) -0.2545(5) 0.060(2) Uani 1 d . . .
N4 N 0.7705(6) 0.2497(6) -0.2384(4) 0.058(2) Uani 1 d . . .
N5 N 0.9694(5) 0.2717(5) 0.3773(4) 0.047(2) Uani 1 d . . .
N6 N 0.9033(5) 0.3707(5) 0.3744(4) 0.050(2) Uani 1 d . . .
N7 N 1.0950(5) 0.3547(6) 0.3048(4) 0.052(2) Uani 1 d . . .
N8 N 1.0346(6) 0.4599(5) 0.3144(4) 0.051(2) Uani 1 d . . .
O1 O 0.6868(7) -0.2590(7) -0.5620(6) 0.113(4) Uani 1 d . . .
O2 O 0.5489(9) 0.4173(8) -0.4889(6) 0.122(4) Uani 1 d . . .
O5 O 1.1004(7) 0.0669(7) 0.5137(7) 0.107(3) Uani 1 d . . .
O6 O 0.7030(8) 0.5583(9) 0.4608(6) 0.127(4) Uani 1 d . . .
O7 O 1.3740(7) 0.2541(8) 0.2760(7) 0.117(4) Uani 1 d . . .
O8 O 1.0503(6) 0.8020(5) 0.3902(5) 0.081(2) Uani 1 d . . .
O9 O 0.5439(4) -0.0335(4) -0.3387(3) 0.0521(17) Uani 1 d . . .
O10 O 0.5034(5) 0.0818(5) -0.3250(4) 0.0574(19) Uani 1 d . . .
O11 O 0.6772(4) 0.0504(5) -0.1982(4) 0.0529(18) Uani 1 d . . .
O12 O 0.6367(4) 0.1655(5) -0.1843(3) 0.0560(19) Uani 1 d . . .
O13 O 0.9556(4) 0.2427(5) 0.1675(4) 0.0549(18) Uani 1 d . . .
O14 O 0.9003(5) 0.3472(5) 0.1692(4) 0.0561(18) Uani 1 d . . .
O15 O 0.8396(5) 0.1637(4) 0.2345(3) 0.0526(18) Uani 1 d . . .
O16 O 0.7799(4) 0.2646(5) 0.2320(4) 0.0571(19) Uani 1 d . . .
C1 C 0.6486(7) 0.1005(7) -0.4295(6) 0.055(3) Uani 1 d . . .
H1A H 0.6440 0.0965 -0.4755 0.066 Uiso 1 calc R . .
C2 C 0.8311(8) 0.2148(9) -0.2314(6) 0.064(3) Uani 1 d . . .
H2A H 0.8897 0.2503 -0.2099 0.077 Uiso 1 calc R . .
C3 C 0.9347(7) 0.3237(7) 0.4088(5) 0.050(3) Uani 1 d . . .
H3A H 0.9326 0.3269 0.4533 0.060 Uiso 1 calc R . .
C4 C 1.1038(7) 0.4376(8) 0.3187(5) 0.061(3) Uani 1 d . . .
H4A H 1.1586 0.4797 0.3313 0.073 Uiso 1 calc R . .
C5 C 0.4854(7) 0.0000(8) -0.3399(5) 0.053(3) Uani 1 d . . .
C6 C 0.6610(7) 0.1101(8) -0.1612(6) 0.058(3) Uani 1 d . . .
C7 C 0.9214(7) 0.2881(8) 0.1376(6) 0.059(3) Uani 1 d . . .
C8 C 0.7726(7) 0.1860(7) 0.2239(5) 0.054(3) Uani 1 d . . .
C11 C 0.6731(6) -0.0311(7) -0.4483(5) 0.051(3) Uani 1 d . . .
C12 C 0.6198(8) -0.0720(8) -0.5174(6) 0.064(3) Uani 1 d . . .
H12A H 0.5798 -0.0492 -0.5374 0.077 Uiso 1 calc R . .
C13 C 0.6249(8) -0.1462(9) -0.5575(6) 0.074(4) Uani 1 d . . .
H13A H 0.5914 -0.1707 -0.6049 0.089 Uiso 1 calc R . .
C14 C 0.6796(9) -0.1840(8) -0.5272(7) 0.070(3) Uani 1 d . . .
C15 C 0.7330(9) -0.1443(9) -0.4586(7) 0.081(4) Uani 1 d . . .
H15A H 0.7705 -0.1693 -0.4381 0.097 Uiso 1 calc R . .
C16 C 0.7314(8) -0.0681(8) -0.4202(6) 0.065(3) Uani 1 d . . .
H16A H 0.7701 -0.0403 -0.3743 0.078 Uiso 1 calc R . .
C17 C 0.6272(17) -0.3074(16) -0.6246(11) 0.177(11) Uani 1 d . . .
H17A H 0.6404 -0.3577 -0.6427 0.265 Uiso 1 calc R . .
H17B H 0.6277 -0.2746 -0.6560 0.265 Uiso 1 calc R . .
H17C H 0.5705 -0.3250 -0.6203 0.265 Uiso 1 calc R . .
C21 C 0.6130(7) 0.2265(8) -0.4180(6) 0.059(3) Uani 1 d . . .
C22 C 0.5603(7) 0.2051(8) -0.4879(6) 0.061(3) Uani 1 d . . .
H22A H 0.5395 0.1484 -0.5181 0.073 Uiso 1 calc R . .
C23 C 0.5394(8) 0.2684(9) -0.5119(6) 0.072(3) Uani 1 d . . .
H23A H 0.5054 0.2535 -0.5586 0.086 Uiso 1 calc R . .
C24 C 0.5677(10) 0.3532(10) -0.4682(8) 0.088(4) Uani 1 d . . .
C25 C 0.6174(11) 0.3732(9) -0.3993(8) 0.097(5) Uani 1 d . . .
H25A H 0.6362 0.4293 -0.3687 0.117 Uiso 1 calc R . .
C26 C 0.6400(9) 0.3105(9) -0.3748(6) 0.082(4) Uani 1 d . . .
H26A H 0.6742 0.3258 -0.3280 0.099 Uiso 1 calc R . .
C27 C 0.5058(14) 0.3995(13) -0.5609(9) 0.129(7) Uani 1 d . . .
H27A H 0.4965 0.4502 -0.5681 0.194 Uiso 1 calc R . .
H27B H 0.4506 0.3533 -0.5766 0.194 Uiso 1 calc R . .
H27C H 0.5411 0.3830 -0.5869 0.194 Uiso 1 calc R . .
C31 C 0.8788(7) 0.0953(9) -0.2416(5) 0.067(3) Uani 1 d . . .
C32 C 0.8682(9) 0.0268(9) -0.2162(7) 0.085(4) Uani 1 d . . .
H32A H 0.8162 0.0027 -0.2091 0.102 Uiso 1 calc R . .
C33 C 0.9326(10) -0.0055(11) -0.2015(9) 0.098(5) Uani 1 d . . .
H33A H 0.9255 -0.0506 -0.1833 0.118 Uiso 1 calc R . .
C34 C 1.0076(11) 0.0282(15) -0.2134(9) 0.114(7) Uani 1 d . . .
C35 C 1.0189(11) 0.0970(14) -0.2399(10) 0.112(6) Uani 1 d . . .
H35A H 1.0704 0.1206 -0.2478 0.134 Uiso 1 calc R . .
C36 C 0.9544(9) 0.1281(12) -0.2535(8) 0.102(5) Uani 1 d . . .
H36A H 0.9613 0.1733 -0.2715 0.122 Uiso 1 calc R . .
C37 C 1.148(3) 0.028(4) -0.168(4) 0.131(9) Uiso 0.29(2) d PD A 1
H37A H 1.1857 -0.0031 -0.1550 0.197 Uiso 0.29(2) calc PR A 1
H37B H 1.1568 0.0744 -0.1275 0.197 Uiso 0.29(2) calc PR A 1
H37C H 1.1609 0.0502 -0.2033 0.197 Uiso 0.29(2) calc PR A 1
O3 O 1.057(3) -0.031(3) -0.195(3) 0.119(5) Uiso 0.29(2) d PD A 1
C37' C 1.0916(19) -0.0319(18) -0.1429(15) 0.131(9) Uiso 0.71(2) d PD A 2
H37D H 1.1425 -0.0477 -0.1368 0.197 Uiso 0.71(2) calc PR A 2
H37E H 1.0411 -0.0822 -0.1541 0.197 Uiso 0.71(2) calc PR A 2
H37F H 1.0986 0.0104 -0.1003 0.197 Uiso 0.71(2) calc PR A 2
O3' O 1.0803(13) 0.0040(13) -0.1995(10) 0.119(5) Uiso 0.71(2) d PD A 2
C41 C 0.8061(10) 0.3384(9) -0.2076(9) 0.050(4) Uiso 0.657(12) d PD B 1
C42 C 0.8787(12) 0.3932(11) -0.2118(10) 0.060(4) Uiso 0.657(12) d PD B 1
H42 H 0.9098 0.3703 -0.2370 0.072 Uiso 0.657(12) calc PR B 1
C43 C 0.9071(13) 0.4800(12) -0.1807(10) 0.072(5) Uiso 0.657(12) d PD B 1
H43 H 0.9600 0.5151 -0.1805 0.087 Uiso 0.657(12) calc PR B 1
C44 C 0.8585(16) 0.5152(13) -0.1500(11) 0.076(6) Uiso 0.657(12) d PD B 1
C45 C 0.7837(18) 0.4628(14) -0.1429(12) 0.094(6) Uiso 0.657(12) d PD B 1
H45 H 0.7521 0.4862 -0.1186 0.113 Uiso 0.657(12) calc PR B 1
C46 C 0.7596(14) 0.3752(12) -0.1737(11) 0.079(5) Uiso 0.657(12) d PD B 1
H46 H 0.7090 0.3391 -0.1714 0.094 Uiso 0.657(12) calc PR B 1
C47 C 0.850(4) 0.643(3) -0.088(3) 0.23(2) Uiso 0.657(12) d PD B 1
H47A H 0.8785 0.7049 -0.0710 0.339 Uiso 0.657(12) calc PR B 1
H47B H 0.8486 0.6234 -0.0485 0.339 Uiso 0.657(12) calc PR B 1
H47C H 0.7916 0.6276 -0.1187 0.339 Uiso 0.657(12) calc PR B 1
O4 O 0.8939(12) 0.6072(12) -0.1213(10) 0.118(5) Uiso 0.657(12) d PD B 1
C41' C 0.779(2) 0.3443(15) -0.2079(17) 0.050(4) Uiso 0.343(12) d PD B 2
C42' C 0.849(2) 0.4102(16) -0.2035(17) 0.060(4) Uiso 0.343(12) d PD B 2
H42' H 0.8912 0.3966 -0.2206 0.072 Uiso 0.343(12) calc PR B 2
C43' C 0.862(2) 0.4952(19) -0.175(2) 0.072(5) Uiso 0.343(12) d PD B 2
H43' H 0.9090 0.5390 -0.1747 0.087 Uiso 0.343(12) calc PR B 2
C44' C 0.802(2) 0.5123(18) -0.148(2) 0.076(6) Uiso 0.343(12) d PD B 2
C45' C 0.729(3) 0.447(2) -0.149(2) 0.094(6) Uiso 0.343(12) d PD B 2
H45' H 0.6886 0.4600 -0.1299 0.113 Uiso 0.343(12) calc PR B 2
C46' C 0.722(3) 0.3640(18) -0.178(2) 0.079(5) Uiso 0.343(12) d PD B 2
H46' H 0.6760 0.3194 -0.1777 0.094 Uiso 0.343(12) calc PR B 2
C47' C 0.883(6) 0.661(4) -0.105(6) 0.23(2) Uiso 0.343(12) d PD B 2
H47D H 0.8783 0.7160 -0.0860 0.339 Uiso 0.343(12) calc PR B 2
H47E H 0.8928 0.6572 -0.1486 0.339 Uiso 0.343(12) calc PR B 2
H47F H 0.9300 0.6548 -0.0727 0.339 Uiso 0.343(12) calc PR B 2
O4' O 0.809(2) 0.5992(19) -0.116(2) 0.118(5) Uiso 0.343(12) d PD B 2
C51 C 1.0047(7) 0.2229(7) 0.4149(5) 0.054(3) Uani 1 d . . .
C52 C 1.0490(8) 0.2545(8) 0.4867(6) 0.063(3) Uani 1 d . . .
H52A H 1.0563 0.3103 0.5121 0.076 Uiso 1 calc R . .
C53 C 1.0827(8) 0.2048(9) 0.5213(6) 0.068(3) Uani 1 d . . .
H53A H 1.1129 0.2276 0.5693 0.082 Uiso 1 calc R . .
C54 C 1.0718(9) 0.1234(10) 0.4854(8) 0.081(4) Uani 1 d . . .
C55 C 1.0285(8) 0.0914(8) 0.4137(8) 0.076(4) Uani 1 d . . .
H55A H 1.0212 0.0354 0.3885 0.091 Uiso 1 calc R . .
C56 C 0.9965(8) 0.1409(7) 0.3793(6) 0.064(3) Uani 1 d . . .
H56A H 0.9688 0.1185 0.3309 0.077 Uiso 1 calc R . .
C57 C 1.1407(11) 0.0962(13) 0.5880(10) 0.128(7) Uani 1 d . . .
H57A H 1.1578 0.0520 0.6019 0.192 Uiso 1 calc R . .
H57B H 1.1001 0.1089 0.6096 0.192 Uiso 1 calc R . .
H57C H 1.1914 0.1474 0.6024 0.192 Uiso 1 calc R . .
C61 C 0.8552(7) 0.4198(7) 0.4027(6) 0.063(3) Uani 1 d . . .
C62 C 0.8792(8) 0.4670(8) 0.4690(6) 0.072(4) Uani 1 d . . .
H62A H 0.9300 0.4694 0.5010 0.087 Uiso 1 calc R . .
C63 C 0.8295(9) 0.5139(9) 0.4921(7) 0.083(4) Uani 1 d . . .
H63A H 0.8465 0.5451 0.5394 0.100 Uiso 1 calc R . .
C64 C 0.7579(10) 0.5138(10) 0.4464(7) 0.088(4) Uani 1 d . . .
C65 C 0.7305(11) 0.4649(11) 0.3732(7) 0.113(6) Uani 1 d . . .
H65A H 0.6805 0.4646 0.3415 0.136 Uiso 1 calc R . .
C66 C 0.7782(9) 0.4188(10) 0.3505(9) 0.109(6) Uani 1 d . . .
H66A H 0.7623 0.3878 0.3032 0.130 Uiso 1 calc R . .
C67 C 0.7270(12) 0.6075(12) 0.5296(9) 0.124(6) Uani 1 d . . .
H67A H 0.6862 0.6360 0.5346 0.185 Uiso 1 calc R . .
H67B H 0.7845 0.6499 0.5444 0.185 Uiso 1 calc R . .
H67C H 0.7270 0.5710 0.5581 0.185 Uiso 1 calc R . .
C71 C 1.1665(7) 0.3305(7) 0.2977(6) 0.059(3) Uani 1 d . . .
C72 C 1.2312(9) 0.3779(9) 0.2778(7) 0.083(4) Uani 1 d . . .
H72A H 1.2288 0.4280 0.2686 0.099 Uiso 1 calc R . .
C73 C 1.3011(9) 0.3493(10) 0.2716(9) 0.098(5) Uani 1 d . . .
H73A H 1.3449 0.3816 0.2593 0.118 Uiso 1 calc R . .
C74 C 1.3047(9) 0.2750(9) 0.2836(8) 0.086(4) Uani 1 d . . .
C75 C 1.2371(9) 0.2270(9) 0.2989(7) 0.082(4) Uani 1 d . . .
H75A H 1.2360 0.1736 0.3028 0.098 Uiso 1 calc R . .
C76 C 1.1706(7) 0.2548(7) 0.3086(6) 0.059(3) Uani 1 d . . .
H76A H 1.1285 0.2226 0.3225 0.070 Uiso 1 calc R . .
C77 C 1.3767(10) 0.1744(12) 0.2808(12) 0.141(8) Uani 1 d . . .
H77A H 1.4291 0.1681 0.2747 0.212 Uiso 1 calc R . .
H77B H 1.3267 0.1286 0.2450 0.212 Uiso 1 calc R . .
H77C H 1.3762 0.1719 0.3260 0.212 Uiso 1 calc R . .
C81 C 1.0437(7) 0.5499(7) 0.3361(5) 0.054(3) Uani 1 d . . .
C82 C 1.1173(8) 0.6151(7) 0.3860(6) 0.066(3) Uani 1 d . . .
H82A H 1.1648 0.6014 0.4070 0.079 Uiso 1 calc R . .
C83 C 1.1224(8) 0.6993(8) 0.4057(7) 0.071(3) Uani 1 d . . .
H83A H 1.1725 0.7420 0.4400 0.085 Uiso 1 calc R . .
C84 C 1.0543(8) 0.7204(7) 0.3750(6) 0.059(3) Uani 1 d . . .
C85 C 0.9794(8) 0.6577(9) 0.3254(7) 0.076(4) Uani 1 d . . .
H85A H 0.9325 0.6726 0.3053 0.092 Uiso 1 calc R . .
C86 C 0.9734(8) 0.5722(8) 0.3053(7) 0.075(4) Uani 1 d . . .
H86A H 0.9228 0.5298 0.2714 0.090 Uiso 1 calc R . .
C87 C 1.1238(11) 0.8699(9) 0.4433(10) 0.111(6) Uani 1 d . . .
H87A H 1.1136 0.9234 0.4490 0.166 Uiso 1 calc R . .
H87B H 1.1747 0.8743 0.4300 0.166 Uiso 1 calc R . .
H87C H 1.1330 0.8580 0.4866 0.166 Uiso 1 calc R . .
C91 C 0.3920(8) -0.1383(9) -0.2055(6) 0.074(4) Uani 1 d . . .
H91A H 0.3982 -0.1949 -0.2141 0.088 Uiso 1 calc R . .
C92 C 0.4564(8) -0.0609(11) -0.1938(7) 0.085(4) Uani 1 d . . .
H92A H 0.5162 -0.0536 -0.1926 0.102 Uiso 1 calc R . .
C93 C 0.4231(9) 0.0038(10) -0.1843(7) 0.085(4) Uani 1 d . . .
H93A H 0.4558 0.0647 -0.1752 0.102 Uiso 1 calc R . .
C94 C 0.3352(9) -0.0299(8) -0.1900(6) 0.079(4) Uani 1 d . . .
H94A H 0.2964 0.0026 -0.1847 0.094 Uiso 1 calc R . .
C95 C 0.3136(7) -0.1212(8) -0.2050(5) 0.058(3) Uani 1 d . . .
C101 C 0.2783(9) -0.1741(11) -0.3749(7) 0.088(4) Uani 1 d . . .
H10A H 0.2419 -0.2336 -0.3833 0.106 Uiso 1 calc R . .
C102 C 0.2511(8) -0.1042(13) -0.3674(8) 0.099(6) Uani 1 d . . .
H10B H 0.1926 -0.1055 -0.3684 0.119 Uiso 1 calc R . .
C103 C 0.3234(8) -0.0295(11) -0.3541(7) 0.087(4) Uani 1 d . . .
H10C H 0.3237 0.0296 -0.3459 0.105 Uiso 1 calc R . .
C104 C 0.3956(7) -0.0564(9) -0.3561(6) 0.068(3) Uani 1 d . . .
C105 C 0.3669(8) -0.1456(9) -0.3704(6) 0.079(4) Uani 1 d . . .
H10D H 0.4024 -0.1819 -0.3750 0.094 Uiso 1 calc R . .
C111 C 0.8636(11) 0.2698(14) -0.0499(7) 0.110(6) Uani 1 d . . .
H11A H 0.8422 0.2858 -0.0912 0.132 Uiso 1 calc R . .
C112 C 0.8746(9) 0.3143(10) 0.0203(7) 0.085(4) Uani 1 d . . .
H11B H 0.8611 0.3663 0.0363 0.102 Uiso 1 calc R . .
C113 C 0.9059(8) 0.2690(8) 0.0621(6) 0.067(3) Uani 1 d . . .
C115 C 0.8920(10) 0.2013(14) -0.0485(7) 0.104(6) Uani 1 d . . .
H11C H 0.8914 0.1593 -0.0899 0.125 Uiso 1 calc R . .
C116 C 0.9190(8) 0.1986(10) 0.0188(6) 0.081(4) Uani 1 d . . .
H11D H 0.9419 0.1566 0.0337 0.097 Uiso 1 calc R . .
C121 C 0.6723(7) 0.1185(8) -0.0876(5) 0.065(3) Uani 1 d . . .
C122 C 0.6636(9) 0.1849(11) -0.0384(7) 0.090(4) Uani 1 d . . .
H12B H 0.6419 0.2303 -0.0473 0.107 Uiso 1 calc R . .
C123 C 0.6908(10) 0.1702(14) 0.0274(7) 0.107(6) Uani 1 d . . .
H12C H 0.6932 0.2065 0.0724 0.129 Uiso 1 calc R . .
C124 C 0.7159(11) 0.0982(14) 0.0180(8) 0.109(6) Uani 1 d . . .
H12D H 0.7370 0.0738 0.0539 0.131 Uiso 1 calc R . .
C125 C 0.7031(5) 0.0671(6) -0.0526(4) 0.081(4) Uani 1 d . . .
H12E H 0.7150 0.0163 -0.0749 0.097 Uiso 1 calc R . .
C1S C 0.8176(5) -0.1200(6) -0.0898(4) 0.100 Uiso 0.40(3) d PR . .
C2S C 1.0403(5) 0.0312(6) 0.0278(4) 0.100 Uiso 0.29(3) d PR . .
C3S C 1.1025(5) 0.0944(6) 0.0508(4) 0.100 Uiso 0.30(3) d PR . .
C4S C 0.5371(5) -0.1355(6) -0.0503(4) 0.100 Uiso 0.34(3) d PR . .
C5S C 0.4128(5) 0.1358(6) -0.0202(4) 0.100 Uiso 0.44(3) d PR . .
C6S C 0.5768(5) -0.1811(6) -0.1080(4) 0.100 Uiso 0.44(3) d PR . .
C7S C 0.5144(5) 0.2940(6) -0.2331(4) 0.100 Uiso 0.62(3) d PR . .
C8S C 0.4943(5) 0.2325(6) -0.2491(4) 0.100 Uiso 0.17(3) d PR . .
C9S C 0.5664(5) -0.3168(6) -0.7444(4) 0.100 Uiso 0.17(3) d PR . .
C10S C 0.7459(5) 0.4679(6) 0.1914(4) 0.100 Uiso 0.39(3) d PR . .
C11S C 0.7667(5) 0.5314(6) 0.1625(4) 0.100 Uiso 0.13(3) d PR . .
C12S C 1.0525(5) 0.4198(6) -0.0773(4) 0.100 Uiso 0.35(3) d PR . .
C18S C 0.7281(5) 0.4161(6) 0.1515(4) 0.100 Uiso 0.23(3) d PR . .
C13S C 0.6474(5) -0.2076(6) -0.7821(4) 0.100 Uiso 0.50(3) d PR . .
C14S C 1.0751(5) 0.3251(6) -0.1101(4) 0.100 Uiso 0.43(3) d PR . .
C16S C 1.0723(5) 0.3906(6) -0.1180(4) 0.100 Uiso 0.27(3) d PR . .
C17S C 0.4723(5) 0.2607(6) -0.1969(4) 0.100 Uiso 0.37(3) d PR . .

loop_
_atom_site_aniso_label
_atom_site_aniso_U_11
_atom_site_aniso_U_22
_atom_site_aniso_U_33
_atom_site_aniso_U_23
_atom_site_aniso_U_13
_atom_site_aniso_U_12
Mo1 0.0448(5) 0.0582(6) 0.0443(5) 0.0231(4) 0.0118(4) 0.0137(4)
Mo2 0.0542(6) 0.0557(6) 0.0450(5) 0.0222(4) 0.0149(4) 0.0159(4)
Mo3 0.0475(5) 0.0506(6) 0.0432(5) 0.0168(4) 0.0128(4) 0.0130(4)
Mo4 0.0489(5) 0.0499(6) 0.0446(5) 0.0174(4) 0.0102(4) 0.0125(4)
Fe1 0.0471(9) 0.0830(12) 0.0538(10) 0.0251(9) 0.0137(7) 0.0023(8)
Fe2 0.0709(12) 0.0980(14) 0.0390(9) 0.0229(9) 0.0090(8) 0.0092(10)
N1 0.051(5) 0.060(6) 0.050(5) 0.027(5) 0.021(4) 0.025(4)
N2 0.059(5) 0.058(6) 0.054(5) 0.034(5) 0.019(4) 0.024(4)
N3 0.047(5) 0.075(7) 0.049(5) 0.017(5) 0.008(4) 0.017(5)
N4 0.050(5) 0.060(6) 0.048(5) 0.014(4) 0.013(4) 0.003(5)
N5 0.053(5) 0.044(5) 0.049(5) 0.023(4) 0.013(4) 0.019(4)
N6 0.054(5) 0.044(5) 0.050(5) 0.009(4) 0.020(4) 0.016(4)
N7 0.046(5) 0.047(5) 0.056(5) 0.017(4) 0.010(4) 0.013(4)
N8 0.053(5) 0.041(5) 0.047(5) 0.014(4) 0.009(4) 0.007(4)
O1 0.108(8) 0.107(8) 0.105(8) 0.002(7) 0.029(7) 0.045(7)
O2 0.174(11) 0.112(9) 0.090(8) 0.043(7) 0.020(7) 0.082(8)
O5 0.109(8) 0.103(8) 0.146(10) 0.080(8) 0.043(7) 0.059(7)
O6 0.156(11) 0.160(11) 0.087(8) 0.019(7) 0.050(7) 0.101(9)
O7 0.078(7) 0.099(8) 0.180(12) 0.037(8) 0.045(7) 0.044(6)
O8 0.101(7) 0.050(5) 0.096(6) 0.025(5) 0.036(5) 0.031(5)
O9 0.044(4) 0.054(4) 0.051(4) 0.020(3) 0.013(3) 0.007(3)
O10 0.054(4) 0.071(6) 0.052(4) 0.028(4) 0.017(3) 0.025(4)
O11 0.049(4) 0.063(5) 0.046(4) 0.027(4) 0.012(3) 0.015(4)
O12 0.056(4) 0.068(5) 0.037(4) 0.019(4) 0.013(3) 0.011(4)
O13 0.047(4) 0.059(5) 0.052(4) 0.015(4) 0.014(3) 0.015(4)
O14 0.065(5) 0.056(5) 0.043(4) 0.020(4) 0.012(3) 0.017(4)
O15 0.050(4) 0.048(4) 0.050(4) 0.013(3) 0.018(3) 0.005(3)
O16 0.046(4) 0.062(5) 0.053(4) 0.019(4) 0.007(3) 0.014(4)
C1 0.060(7) 0.065(7) 0.043(6) 0.020(6) 0.024(5) 0.022(6)
C2 0.048(7) 0.076(9) 0.050(6) 0.021(6) 0.019(5) -0.009(6)
C3 0.054(6) 0.052(6) 0.040(5) 0.016(5) 0.014(5) 0.016(5)
C4 0.041(6) 0.078(9) 0.048(6) 0.021(6) 0.002(5) 0.009(6)
C5 0.052(7) 0.073(8) 0.042(6) 0.030(6) 0.017(5) 0.024(6)
C6 0.062(7) 0.059(7) 0.049(7) 0.028(6) 0.022(5) 0.007(6)
C7 0.045(6) 0.068(8) 0.051(7) 0.024(6) 0.007(5) 0.005(6)
C8 0.055(7) 0.051(7) 0.055(6) 0.023(5) 0.018(5) 0.013(6)
C11 0.049(6) 0.057(7) 0.050(6) 0.022(5) 0.023(5) 0.016(5)
C12 0.067(7) 0.064(8) 0.062(7) 0.028(6) 0.018(6) 0.023(6)
C13 0.081(9) 0.083(9) 0.051(7) 0.017(7) 0.015(6) 0.030(7)
C14 0.086(9) 0.061(8) 0.072(8) 0.016(7) 0.040(7) 0.033(7)
C15 0.087(9) 0.080(9) 0.077(9) 0.023(8) 0.022(8) 0.042(8)
C16 0.063(7) 0.081(9) 0.049(6) 0.020(6) 0.014(5) 0.029(6)
C17 0.21(3) 0.19(2) 0.109(16) -0.004(16) 0.021(17) 0.12(2)
C21 0.064(7) 0.064(8) 0.049(6) 0.024(6) 0.018(5) 0.020(6)
C22 0.059(7) 0.071(8) 0.049(6) 0.023(6) 0.008(5) 0.026(6)
C23 0.089(9) 0.084(10) 0.058(7) 0.045(7) 0.018(6) 0.043(8)
C24 0.110(11) 0.086(11) 0.095(11) 0.052(9) 0.031(9) 0.061(9)
C25 0.147(14) 0.062(9) 0.079(10) 0.028(7) 0.016(9) 0.048(9)
C26 0.102(10) 0.085(10) 0.049(7) 0.032(7) 0.002(7) 0.031(8)
C27 0.20(2) 0.142(16) 0.101(13) 0.065(12) 0.052(13) 0.126(16)
C31 0.044(7) 0.100(10) 0.035(6) 0.017(6) 0.002(5) 0.006(6)
C32 0.064(8) 0.086(10) 0.091(10) 0.036(8) 0.011(7) 0.016(7)
C33 0.079(10) 0.109(12) 0.120(13) 0.046(10) 0.025(9) 0.056(9)
C34 0.078(12) 0.163(18) 0.088(11) 0.003(11) 0.011(9) 0.074(12)
C35 0.069(11) 0.146(17) 0.116(14) 0.039(12) 0.038(9) 0.029(11)
C36 0.053(8) 0.165(16) 0.092(11) 0.060(11) 0.027(7) 0.030(9)
C51 0.057(6) 0.061(7) 0.050(6) 0.028(6) 0.023(5) 0.021(5)
C52 0.078(8) 0.067(8) 0.050(7) 0.030(6) 0.020(6) 0.027(6)
C53 0.081(8) 0.087(10) 0.060(7) 0.041(7) 0.026(6) 0.048(7)
C54 0.076(9) 0.079(10) 0.105(12) 0.049(9) 0.032(8) 0.035(8)
C55 0.075(8) 0.057(8) 0.091(10) 0.024(7) 0.022(7) 0.025(7)
C56 0.081(8) 0.054(7) 0.059(7) 0.023(6) 0.011(6) 0.034(6)
C57 0.106(13) 0.176(19) 0.137(16) 0.121(15) 0.024(11) 0.060(12)
C61 0.062(7) 0.063(7) 0.049(7) 0.011(6) 0.015(6) 0.011(6)
C62 0.059(7) 0.083(9) 0.050(7) 0.011(6) -0.006(6) 0.020(7)
C63 0.079(9) 0.080(9) 0.063(8) 0.002(7) 0.008(7) 0.023(8)
C64 0.085(10) 0.113(12) 0.061(8) 0.005(8) 0.027(8) 0.047(9)
C65 0.126(13) 0.135(14) 0.066(9) 0.006(9) -0.003(9) 0.083(12)
C66 0.072(9) 0.098(11) 0.128(13) -0.010(10) 0.008(9) 0.054(9)
C67 0.128(15) 0.141(16) 0.099(13) 0.006(11) 0.047(11) 0.068(13)
C71 0.038(6) 0.058(7) 0.062(7) 0.006(6) 0.009(5) 0.008(5)
C72 0.080(9) 0.079(9) 0.089(10) 0.035(8) 0.029(8) 0.024(8)
C73 0.070(9) 0.076(10) 0.149(15) 0.035(10) 0.050(9) 0.017(8)
C74 0.069(9) 0.068(9) 0.119(12) 0.021(8) 0.029(8) 0.031(7)
C75 0.074(9) 0.060(8) 0.089(10) 0.015(7) 0.012(7) 0.015(7)
C76 0.053(7) 0.050(7) 0.079(8) 0.029(6) 0.024(6) 0.018(5)
C77 0.073(11) 0.114(15) 0.21(2) 0.010(14) 0.034(12) 0.048(10)
C81 0.067(7) 0.051(7) 0.050(6) 0.025(5) 0.024(5) 0.020(6)
C82 0.059(7) 0.053(7) 0.075(8) 0.021(6) 0.013(6) 0.014(6)
C83 0.076(8) 0.048(7) 0.077(8) 0.020(6) 0.014(7) 0.019(6)
C84 0.072(8) 0.051(7) 0.056(7) 0.026(6) 0.022(6) 0.018(6)
C85 0.072(8) 0.083(10) 0.085(9) 0.029(8) 0.022(7) 0.047(7)
C86 0.075(8) 0.055(8) 0.084(9) 0.017(7) 0.015(7) 0.026(6)
C87 0.102(12) 0.060(9) 0.153(16) 0.019(10) 0.046(11) 0.017(9)
C91 0.055(7) 0.087(9) 0.068(8) 0.033(7) 0.011(6) 0.011(7)
C92 0.046(7) 0.102(12) 0.071(9) 0.022(8) 0.004(6) -0.005(8)
C93 0.071(9) 0.070(9) 0.069(8) 0.018(7) 0.015(7) -0.025(8)
C94 0.081(9) 0.072(9) 0.060(7) 0.011(6) 0.027(7) 0.000(7)
C95 0.053(7) 0.070(8) 0.036(6) 0.011(5) 0.008(5) 0.009(6)
C101 0.069(9) 0.105(12) 0.070(9) 0.028(8) 0.027(7) 0.001(9)
C102 0.041(7) 0.167(17) 0.082(10) 0.071(11) 0.014(7) 0.007(9)
C103 0.059(8) 0.131(13) 0.080(9) 0.062(9) 0.020(7) 0.024(8)
C104 0.037(6) 0.092(10) 0.056(7) 0.027(6) 0.010(5) 0.001(6)
C105 0.061(8) 0.088(10) 0.050(7) 0.012(6) 0.013(6) -0.013(7)
C111 0.097(12) 0.160(17) 0.035(8) 0.039(9) 0.009(7) -0.005(11)
C112 0.082(9) 0.086(10) 0.072(9) 0.035(8) 0.018(7) 0.008(8)
C113 0.072(8) 0.076(8) 0.054(7) 0.031(6) 0.020(6) 0.022(7)
C115 0.090(11) 0.154(17) 0.043(8) 0.026(9) 0.022(7) 0.012(11)
C116 0.075(9) 0.103(11) 0.052(8) 0.020(7) 0.017(6) 0.023(8)
C121 0.054(7) 0.087(9) 0.034(6) 0.015(6) 0.007(5) 0.007(6)
C122 0.084(9) 0.129(13) 0.051(8) 0.033(8) 0.024(7) 0.028(9)
C123 0.086(11) 0.163(18) 0.048(8) 0.033(10) 0.021(7) 0.013(11)
C124 0.089(11) 0.160(18) 0.058(9) 0.055(11) 0.015(8) 0.007(11)
C125 0.070(8) 0.095(10) 0.064(8) 0.034(7) 0.014(6) 0.011(7)

loop_
_atom_type_symbol
_atom_type_description
_atom_type_scat_dispersion_real
_atom_type_scat_dispersion_imag
_atom_type_scat_source
C C 0.0033 0.0016 'International Tables Vol C Tables 4.2.6.8 and 6.1.1.4'
H H 0.0000 0.0000 'International Tables Vol C Tables 4.2.6.8 and 6.1.1.4'
N N 0.0061 0.0033 'International Tables Vol C Tables 4.2.6.8 and 6.1.1.4'
O O 0.0106 0.0060 'International Tables Vol C Tables 4.2.6.8 and 6.1.1.4'
Fe Fe 0.3463 0.8444 'International Tables Vol C Tables 4.2.6.8 and 6.1.1.4'
Mo Mo -1.6832 0.6857 'International Tables Vol C Tables 4.2.6.8 and 6.1.1.4'

loop_
_geom_angle_atom_site_label_1
_geom_angle_atom_site_label_2
_geom_angle_atom_site_label_3
_geom_angle
_geom_angle_site_symmetry_1
_geom_angle_site_symmetry_3
Mo2 Mo1 N1 93.0(2) . .
Mo2 Mo1 N3 92.7(3) . .
N1 Mo1 N3 94.4(3) . .
Mo2 Mo1 O9 93.1(2) . .
N1 Mo1 O9 89.4(3) . .
N3 Mo1 O9 172.9(3) . .
Mo2 Mo1 O11 92.6(2) . .
N1 Mo1 O11 173.6(3) . .
N3 Mo1 O11 88.3(3) . .
O9 Mo1 O11 87.3(3) . .
Mo1 Mo2 N2 92.5(2) . .
Mo1 Mo2 N4 92.9(3) . .
N2 Mo2 N4 93.6(3) . .
Mo1 Mo2 O10 91.0(2) . .
N2 Mo2 O10 91.9(3) . .
N4 Mo2 O10 173.1(3) . .
Mo1 Mo2 O12 91.4(2) . .
N2 Mo2 O12 175.9(3) . .
N4 Mo2 O12 87.7(3) . .
O10 Mo2 O12 86.5(3) . .
Mo4 Mo3 N5 92.0(2) . .
Mo4 Mo3 O13 92.0(2) . .
N5 Mo3 O13 174.2(3) . .
Mo4 Mo3 O15 91.8(2) . .
N5 Mo3 O15 89.3(3) . .
O13 Mo3 O15 86.4(3) . .
Mo4 Mo3 N7 93.2(2) . .
N5 Mo3 N7 95.1(3) . .
O13 Mo3 N7 88.8(3) . .
O15 Mo3 N7 173.2(3) . .
Mo3 Mo4 N6 93.4(2) . .
Mo3 Mo4 O14 92.1(2) . .
N6 Mo4 O14 172.8(3) . .
Mo3 Mo4 N8 92.4(2) . .
N6 Mo4 N8 92.6(3) . .
O14 Mo4 N8 91.9(3) . .
Mo3 Mo4 O16 92.3(2) . .
N6 Mo4 O16 88.3(3) . .
O14 Mo4 O16 86.8(3) . .
N8 Mo4 O16 175.1(3) . .
C104 Fe1 C93 113.6(5) . .
C104 Fe1 C101 68.8(5) . .
C93 Fe1 C101 177.2(6) . .
C104 Fe1 C103 41.4(5) . .
C93 Fe1 C103 112.3(7) . .
C101 Fe1 C103 68.3(7) . .
C104 Fe1 C105 40.4(5) . .
C93 Fe1 C105 141.8(5) . .
C101 Fe1 C105 41.0(5) . .
C103 Fe1 C105 68.5(6) . .
C104 Fe1 C95 175.5(5) . .
C93 Fe1 C95 68.3(5) . .
C101 Fe1 C95 109.4(5) . .
C103 Fe1 C95 142.3(5) . .
C105 Fe1 C95 135.7(5) . .
C104 Fe1 C92 110.3(5) . .
C93 Fe1 C92 39.5(6) . .
C101 Fe1 C92 141.8(8) . .
C103 Fe1 C92 137.4(6) . .
C105 Fe1 C92 112.7(6) . .
C95 Fe1 C92 68.4(5) . .
C104 Fe1 C94 142.7(5) . .
C93 Fe1 C94 40.6(5) . .
C101 Fe1 C94 136.7(5) . .
C103 Fe1 C94 113.4(7) . .
C105 Fe1 C94 176.8(5) . .
C95 Fe1 C94 41.3(5) . .
C92 Fe1 C94 67.9(6) . .
C104 Fe1 C91 135.1(5) . .
C93 Fe1 C91 66.8(6) . .
C101 Fe1 C91 112.8(6) . .
C103 Fe1 C91 176.2(5) . .
C105 Fe1 C91 109.7(6) . .
C95 Fe1 C91 41.3(5) . .
C92 Fe1 C91 39.6(5) . .
C94 Fe1 C91 68.6(6) . .
C104 Fe1 C102 68.6(5) . .
C93 Fe1 C102 139.1(8) . .
C101 Fe1 C102 39.7(6) . .
C103 Fe1 C102 40.6(6) . .
C105 Fe1 C102 67.6(7) . .
C95 Fe1 C102 112.9(5) . .
C92 Fe1 C102 178.0(7) . .
C94 Fe1 C102 111.8(7) . .
C91 Fe1 C102 142.4(6) . .
C113 Fe2 C111 68.5(5) . .
C113 Fe2 C121 175.4(5) . .
C111 Fe2 C121 109.5(5) . .
C113 Fe2 C125 144.0(4) . .
C111 Fe2 C125 135.5(5) . .
C121 Fe2 C125 40.2(4) . .
C113 Fe2 C115 67.4(5) . .
C111 Fe2 C115 40.0(7) . .
C121 Fe2 C115 113.9(5) . .
C125 Fe2 C115 111.8(6) . .
C113 Fe2 C112 40.3(5) . .
C111 Fe2 C112 41.0(6) . .
C121 Fe2 C112 135.5(6) . .
C125 Fe2 C112 175.4(4) . .
C115 Fe2 C112 67.3(7) . .
C113 Fe2 C122 136.0(6) . .
C111 Fe2 C122 112.8(7) . .
C121 Fe2 C122 40.4(5) . .
C125 Fe2 C122 67.5(5) . .
C115 Fe2 C122 142.9(6) . .
C112 Fe2 C122 110.3(7) . .
C113 Fe2 C123 111.7(6) . .
C111 Fe2 C123 144.7(10) . .
C121 Fe2 C123 67.4(5) . .
C125 Fe2 C123 65.9(6) . .
C115 Fe2 C123 175.1(9) . .
C112 Fe2 C123 115.4(8) . .
C122 Fe2 C123 41.1(6) . .
C113 Fe2 C116 41.1(5) . .
C111 Fe2 C116 67.9(7) . .
C121 Fe2 C116 142.7(5) . .
C125 Fe2 C116 114.3(5) . .
C115 Fe2 C116 39.5(6) . .
C112 Fe2 C116 68.1(6) . .
C122 Fe2 C116 176.8(5) . .
C123 Fe2 C116 136.7(6) . .
C113 Fe2 C124 114.4(5) . .
C111 Fe2 C124 174.5(8) . .
C121 Fe2 C124 67.9(5) . .
C125 Fe2 C124 39.5(5) . .
C115 Fe2 C124 135.9(9) . .
C112 Fe2 C124 144.2(6) . .
C122 Fe2 C124 68.7(7) . .
C123 Fe2 C124 39.6(7) . .
C116 Fe2 C124 110.9(7) . .
C1 N1 C11 118.6(9) . .
C1 N1 Mo1 118.1(7) . .
C11 N1 Mo1 122.3(7) . .
C1 N2 C21 118.6(9) . .
C1 N2 Mo2 117.2(7) . .
C21 N2 Mo2 124.1(7) . .
C2 N3 C31 118.3(10) . .
C2 N3 Mo1 117.2(8) . .
C31 N3 Mo1 124.2(8) . .
C2 N4 C41 111.6(11) . .
C2 N4 C41' 129.3(15) . .
C41 N4 C41' 18.2(12) . .
C2 N4 Mo2 116.3(8) . .
C41 N4 Mo2 131.9(10) . .
C41' N4 Mo2 113.8(13) . .
C3 N5 C51 117.3(9) . .
C3 N5 Mo3 118.3(7) . .
C51 N5 Mo3 124.3(7) . .
C3 N6 C61 119.3(9) . .
C3 N6 Mo4 118.7(7) . .
C61 N6 Mo4 121.5(7) . .
C4 N7 C71 118.8(9) . .
C4 N7 Mo3 116.5(7) . .
C71 N7 Mo3 123.5(7) . .
C4 N8 C81 120.7(9) . .
C4 N8 Mo4 117.5(7) . .
C81 N8 Mo4 121.8(7) . .
C17 O1 C14 118.5(14) . .
C24 O2 C27 118.3(13) . .
C54 O5 C57 116.5(13) . .
C67 O6 C64 115.1(12) . .
C74 O7 C77 118.2(13) . .
C84 O8 C87 117.0(11) . .
C5 O9 Mo1 116.4(7) . .
C5 O10 Mo2 117.2(7) . .
C6 O11 Mo1 116.3(7) . .
C6 O12 Mo2 116.3(7) . .
C7 O13 Mo3 115.9(7) . .
C7 O14 Mo4 116.2(7) . .
C8 O15 Mo3 117.4(7) . .
C8 O16 Mo4 116.8(7) . .
N2 C1 N1 119.0(10) . .
N4 C2 N3 120.8(10) . .
N6 C3 N5 117.5(9) . .
N8 C4 N7 119.8(10) . .
O9 C5 O10 122.1(10) . .
O9 C5 C104 118.6(11) . .
O10 C5 C104 119.3(11) . .
O11 C6 O12 123.1(10) . .
O11 C6 C121 119.3(12) . .
O12 C6 C121 117.6(12) . .
O14 C7 O13 123.4(10) . .
O14 C7 C113 119.3(11) . .
O13 C7 C113 117.3(12) . .
O16 C8 O15 121.4(9) . .
O16 C8 C95 119.2(11) . 2_655
O15 C8 C95 119.3(11) . 2_655
C12 C11 C16 117.5(11) . .
C12 C11 N1 124.9(10) . .
C16 C11 N1 117.5(10) . .
C11 C12 C13 121.1(11) . .
C14 C13 C12 119.9(12) . .
C15 C14 O1 116.1(13) . .
C15 C14 C13 119.7(12) . .
O1 C14 C13 124.2(13) . .
C14 C15 C16 120.1(12) . .
C15 C16 C11 121.4(11) . .
C26 C21 C22 117.9(11) . .
C26 C21 N2 119.4(10) . .
C22 C21 N2 122.6(10) . .
C23 C22 C21 120.0(11) . .
C24 C23 C22 121.8(12) . .
O2 C24 C25 118.0(14) . .
O2 C24 C23 124.2(13) . .
C25 C24 C23 117.8(13) . .
C24 C25 C26 120.9(13) . .
C21 C26 C25 121.6(12) . .
C36 C31 C32 118.7(14) . .
C36 C31 N3 122.0(13) . .
C32 C31 N3 119.2(11) . .
C33 C32 C31 120.7(14) . .
C32 C33 C34 119.7(17) . .
C33 C34 O3' 127(2) . .
C33 C34 C35 120.2(15) . .
O3' C34 C35 113(2) . .
C33 C34 O3 102(3) . .
O3' C34 O3 25.4(19) . .
C35 C34 O3 138(3) . .
C36 C35 C34 118.9(16) . .
C35 C36 C31 121.8(17) . .
C37 O3 C34 102(4) . .
C34 O3' C37' 114(2) . .
C42 C41 C46 116.8(15) . .
C42 C41 N4 127.1(15) . .
C46 C41 N4 115.9(14) . .
C43 C42 C41 122.4(18) . .
C44 C43 C42 120(2) . .
C43 C44 C45 121(2) . .
C43 C44 O4 114(2) . .
C45 C44 O4 125(2) . .
C46 C45 C44 117(2) . .
C41 C46 C45 123(2) . .
C47 O4 C44 116(2) . .
C42' C41' C46' 118(2) . .
C42' C41' N4 121(2) . .
C46' C41' N4 120(2) . .
C41' C42' C43' 123(3) . .
C44' C43' C42' 117(3) . .
C43' C44' C45' 123(3) . .
C43' C44' O4' 121(3) . .
C45' C44' O4' 116(3) . .
C46' C45' C44' 117(3) . .
C45' C46' C41' 122(3) . .
C47' O4' C44' 117(3) . .
C56 C51 C52 117.4(10) . .
C56 C51 N5 119.3(10) . .
C52 C51 N5 123.3(10) . .
C53 C52 C51 121.4(12) . .
C54 C53 C52 120.1(12) . .
C53 C54 O5 125.8(14) . .
C53 C54 C55 119.1(13) . .
O5 C54 C55 115.1(14) . .
C56 C55 C54 120.9(13) . .
C55 C56 C51 121.1(12) . .
C62 C61 N6 124.7(11) . .
C62 C61 C66 120.4(12) . .
N6 C61 C66 114.7(10) . .
C61 C62 C63 121.2(11) . .
C64 C63 C62 120.4(12) . .
C63 C64 O6 127.3(12) . .
C63 C64 C65 120.2(13) . .
O6 C64 C65 112.5(13) . .
C66 C65 C64 119.7(14) . .
C65 C66 C61 118.0(14) . .
C76 C71 C72 118.6(11) . .
C76 C71 N7 118.5(10) . .
C72 C71 N7 122.9(12) . .
C71 C72 C73 119.6(14) . .
C74 C73 C72 120.9(14) . .
O7 C74 C73 115.7(14) . .
O7 C74 C75 126.3(15) . .
C73 C74 C75 118.0(13) . .
C74 C75 C76 122.5(13) . .
C75 C76 C71 120.1(11) . .
C82 C81 C86 117.9(11) . .
C82 C81 N8 123.9(10) . .
C86 C81 N8 118.2(10) . .
C83 C82 C81 121.8(12) . .
C84 C83 C82 119.8(12) . .
C83 C84 C85 120.5(11) . .
C83 C84 O8 125.9(11) . .
C85 C84 O8 113.5(11) . .
C84 C85 C86 120.1(12) . .
C85 C86 C81 119.8(12) . .
C92 C91 C95 107.8(13) . .
C92 C91 Fe1 69.5(8) . .
C95 C91 Fe1 68.5(7) . .
C93 C92 C91 109.0(12) . .
C93 C92 Fe1 69.6(8) . .
C91 C92 Fe1 70.9(7) . .
C92 C93 C94 110.2(12) . .
C92 C93 Fe1 70.9(8) . .
C94 C93 Fe1 70.6(7) . .
C93 C94 C95 106.3(13) . .
C93 C94 Fe1 68.9(8) . .
C95 C94 Fe1 69.0(7) . .
C94 C95 C91 106.6(11) . .
C94 C95 C8 127.2(11) . 2_655
C91 C95 C8 125.9(11) . 2_655
C94 C95 Fe1 69.7(7) . .
C91 C95 Fe1 70.2(7) . .
C8 C95 Fe1 120.0(7) 2_655 .
C102 C101 C105 108.5(13) . .
C102 C101 Fe1 71.5(9) . .
C105 C101 Fe1 69.9(7) . .
C101 C102 C103 108.3(13) . .
C101 C102 Fe1 68.8(8) . .
C103 C102 Fe1 68.5(7) . .
C102 C103 C104 107.2(15) . .
C102 C103 Fe1 70.9(8) . .
C104 C103 Fe1 68.7(7) . .
C105 C104 C103 107.8(11) . .
C105 C104 C5 125.8(12) . .
C103 C104 C5 126.2(13) . .
C105 C104 Fe1 70.6(7) . .
C103 C104 Fe1 69.9(7) . .
C5 C104 Fe1 120.9(8) . .
C104 C105 C101 108.0(14) . .
C104 C105 Fe1 69.0(7) . .
C101 C105 Fe1 69.1(8) . .
C115 C111 C112 106.9(14) . .
C115 C111 Fe2 70.1(10) . .
C112 C111 Fe2 70.2(8) . .
C113 C112 C111 107.4(15) . .
C113 C112 Fe2 68.9(8) . .
C111 C112 Fe2 68.8(9) . .
C112 C113 C116 108.5(12) . .
C112 C113 C7 126.6(13) . .
C116 C113 C7 124.9(12) . .
C112 C113 Fe2 70.8(7) . .
C116 C113 Fe2 70.9(7) . .
C7 C113 Fe2 123.1(8) . .
C116 C115 C111 111.1(15) . .
C116 C115 Fe2 71.4(8) . .
C111 C115 Fe2 69.9(10) . .
C115 C116 C113 106.0(15) . .
C115 C116 Fe2 69.0(9) . .
C113 C116 Fe2 68.0(7) . .
C125 C121 C122 108.1(10) . .
C125 C121 C6 125.4(12) . .
C122 C121 C6 126.1(13) . .
C125 C121 Fe2 69.9(6) . .
C122 C121 Fe2 71.0(7) . .
C6 C121 Fe2 119.5(8) . .
C121 C122 C123 105.1(16) . .
C121 C122 Fe2 68.7(8) . .
C123 C122 Fe2 69.5(9) . .
C124 C123 C122 109.9(15) . .
C124 C123 Fe2 70.5(10) . .
C122 C123 Fe2 69.4(8) . .
C125 C124 C123 106.0(14) . .
C125 C124 Fe2 68.8(7) . .
C123 C124 Fe2 69.9(10) . .
C124 C125 C121 110.8(13) . .
C124 C125 Fe2 71.7(8) . .
C121 C125 Fe2 69.9(6) . .
C3S C2S C2S 153.0(7) . 2_755
C2S C3S C1S 138.2(8) . 2_755
C5S C4S C6S 107.2(7) 2_655 .
C8S C7S C17S 67.2 . .
C8S C7S C9S 105.6(7) . 2_654
C17S C7S C9S 81.0(6) . 2_654
C7S C8S C17S 69.2 . .
C7S C8S C9S 47.0(5) . 2_654
C17S C8S C9S 63.7(5) . 2_654
C7S C9S C17S 44.2(5) 2_654 2_654
C7S C9S C8S 27.4(3) 2_654 2_654
C17S C9S C8S 38.6(4) 2_654 2_654
C18S C10S C11S 101.7 . .
C10S C11S C18S 31.2 . .
C16S C12S C14S 39.7 . .
C10S C18S C11S 47.1 . .
C16S C14S C12S 35.0 . .
C12S C16S C14S 105.3 . .
C8S C17S C7S 43.6 . .
C8S C17S C9S 77.7(6) . 2_654
C7S C17S C9S 54.9(5) . 2_654
C8S C17S C13S 110.5(5) . 2_654
C7S C17S C13S 130.3(5) . 2_654
C9S C17S C13S 81.7(7) 2_654 2_654

loop_
_geom_bond_atom_site_label_1
_geom_bond_atom_site_label_2
_geom_bond_distance
_geom_bond_site_symmetry_2
_geom_bond_publ_flag
Mo1 Mo2 2.084(2) . y
Mo1 N1 2.102(8) . y
Mo1 N3 2.115(9) . y
Mo1 O9 2.123(6) . y
Mo1 O11 2.130(7) . y
Mo2 N2 2.134(8) . y
Mo2 N4 2.134(9) . y
Mo2 O10 2.138(7) . y
Mo2 O12 2.147(7) . y
Mo3 Mo4 2.075(2) . y
Mo3 N5 2.119(8) . y
Mo3 O13 2.125(7) . y
Mo3 O15 2.138(7) . y
Mo3 N7 2.140(8) . y
Mo4 N6 2.089(8) . y
Mo4 O14 2.122(7) . y
Mo4 N8 2.138(8) . y
Mo4 O16 2.140(7) . y
Fe1 C104 2.006(11) . ?
Fe1 C93 2.016(13) . ?
Fe1 C101 2.018(14) . ?
Fe1 C103 2.023(13) . ?
Fe1 C105 2.028(13) . ?
Fe1 C95 2.028(11) . ?
Fe1 C92 2.032(13) . ?
Fe1 C94 2.038(13) . ?
Fe1 C91 2.050(13) . ?
Fe1 C102 2.054(13) . ?
Fe2 C113 2.017(12) . ?
Fe2 C111 2.024(16) . ?
Fe2 C121 2.024(10) . ?
Fe2 C125 2.025(9) . ?
Fe2 C115 2.026(16) . ?
Fe2 C112 2.041(14) . ?
Fe2 C122 2.054(15) . ?
Fe2 C123 2.055(16) . ?
Fe2 C116 2.057(14) . ?
Fe2 C124 2.062(16) . ?
N1 C1 1.332(14) . ?
N1 C11 1.405(13) . ?
N2 C1 1.321(13) . ?
N2 C21 1.427(14) . ?
N3 C2 1.321(15) . ?
N3 C31 1.445(15) . ?
N4 C2 1.315(15) . ?
N4 C41 1.380(17) . ?
N4 C41' 1.54(3) . ?
N5 C3 1.332(13) . ?
N5 C51 1.419(13) . ?
N6 C3 1.328(13) . ?
N6 C61 1.450(14) . ?
N7 C4 1.332(14) . ?
N7 C71 1.415(14) . ?
N8 C4 1.318(14) . ?
N8 C81 1.445(13) . ?
O1 C17 1.33(2) . ?
O1 C14 1.369(15) . ?
O2 C24 1.354(16) . ?
O2 C27 1.411(18) . ?
O5 C54 1.379(16) . ?
O5 C57 1.42(2) . ?
O6 C67 1.372(18) . ?
O6 C64 1.397(16) . ?
O7 C74 1.353(16) . ?
O7 C77 1.40(2) . ?
O8 C84 1.378(13) . ?
O8 C87 1.419(17) . ?
O9 C5 1.271(13) . ?
O10 C5 1.284(13) . ?
O11 C6 1.265(14) . ?
O12 C6 1.276(14) . ?
O13 C7 1.273(14) . ?
O14 C7 1.257(14) . ?
O15 C8 1.278(13) . ?
O16 C8 1.277(13) . ?
C5 C104 1.462(15) . ?
C6 C121 1.470(15) . ?
C7 C113 1.473(16) . ?
C8 C95 1.457(15) 2_655 ?
C11 C12 1.378(15) . ?
C11 C16 1.395(15) . ?
C12 C13 1.380(17) . ?
C13 C14 1.378(17) . ?
C14 C15 1.368(18) . ?
C15 C16 1.368(17) . ?
C21 C26 1.375(17) . ?
C21 C22 1.402(15) . ?
C22 C23 1.388(16) . ?
C23 C24 1.387(19) . ?
C24 C25 1.375(19) . ?
C25 C26 1.394(18) . ?
C31 C36 1.360(17) . ?
C31 C32 1.385(18) . ?
C32 C33 1.353(19) . ?
C33 C34 1.36(2) . ?
C34 O3' 1.39(2) . ?
C34 C35 1.40(3) . ?
C34 O3 1.54(5) . ?
C35 C36 1.34(2) . ?
C37 O3 1.45(3) . ?
C37' O3' 1.45(3) . ?
C41 C42 1.365(19) . ?
C41 C46 1.37(2) . ?
C42 C43 1.36(2) . ?
C43 C44 1.35(3) . ?
C44 C45 1.40(3) . ?
C44 O4 1.43(2) . ?
C45 C46 1.37(2) . ?
C47 O4 1.32(5) . ?
C41' C42' 1.36(2) . ?
C41' C46' 1.36(2) . ?
C42' C43' 1.36(3) . ?
C43' C44' 1.35(4) . ?
C44' C45' 1.41(4) . ?
C44' O4' 1.43(3) . ?
C45' C46' 1.36(3) . ?
C47' O4' 1.31(5) . ?
C51 C56 1.371(15) . ?
C51 C52 1.387(15) . ?
C52 C53 1.386(16) . ?
C53 C54 1.347(18) . ?
C54 C55 1.384(19) . ?
C55 C56 1.367(17) . ?
C61 C62 1.317(16) . ?
C61 C66 1.466(18) . ?
C62 C63 1.407(18) . ?
C63 C64 1.339(18) . ?
C64 C65 1.440(18) . ?
C65 C66 1.365(19) . ?
C71 C76 1.380(16) . ?
C71 C72 1.393(17) . ?
C72 C73 1.422(19) . ?
C73 C74 1.36(2) . ?
C74 C75 1.373(19) . ?
C75 C76 1.379(17) . ?
C81 C82 1.379(15) . ?
C81 C86 1.397(16) . ?
C82 C83 1.370(16) . ?
C83 C84 1.353(16) . ?
C84 C85 1.372(17) . ?
C85 C86 1.386(17) . ?
C91 C92 1.384(18) . ?
C91 C95 1.438(17) . ?
C92 C93 1.37(2) . ?
C93 C94 1.405(18) . ?
C94 C95 1.434(17) . ?
C95 C8 1.457(15) 2_655 ?
C101 C102 1.38(2) . ?
C101 C105 1.416(18) . ?
C102 C103 1.42(2) . ?
C103 C104 1.426(18) . ?
C104 C105 1.394(18) . ?
C111 C115 1.38(2) . ?
C111 C112 1.42(2) . ?
C112 C113 1.398(18) . ?
C113 C116 1.430(18) . ?
C115 C116 1.381(19) . ?
C121 C125 1.392(15) . ?
C121 C122 1.407(19) . ?
C122 C123 1.44(2) . ?
C123 C124 1.39(2) . ?
C124 C125 1.382(17) . ?
C1S C3S 1.276(16) 2_755 ?
C2S C2S 1.466(16) 2_755 ?
C3S C1S 1.276(16) 2_755 ?
C4S C5S 1.506(16) 2_655 ?
C4S C6S 1.6650 . ?
C5S C4S 1.506(16) 2_655 ?
C7S C17S 1.2920 . ?
C7S C9S 1.517(17) 2_654 ?
C8S C17S 1.2743 . ?
C9S C7S 1.517(17) 2_654 ?
C10S C11S 1.3710 . ?
